data_4115324
loop_
_publ_author_name
'Guang Zhu'
'Joseph M. Tanski'
'David G. Churchill'
'Kevin E. Janak'
'Gerard Parkin'

_publ_section_title
;
 The Reactivity of Mo(PMe3)6 towards Heterocyclic Nitrogen Compounds:
 Transformations Relevant to Hydrodenitrogenation
;
_journal_name_full 'Journal of the American Chemical Society'
_journal_page_first 13658
_journal_page_last 13659
_journal_paper_doi 10.1021/ja028512w
_journal_volume 124
_journal_year 2002
_chemical_formula_sum 'C18 H34 Mo N P3'
_chemical_formula_weight 453.31
_chemical_name_systematic
; 
 ? 
;
_space_group_IT_number 14
_symmetry_cell_setting monoclinic
_symmetry_space_group_name_Hall '-P 2ybc'
_symmetry_space_group_name_H-M 'P 1 21/c 1'
_atom_sites_solution_hydrogens geom
_atom_sites_solution_primary direct
_atom_sites_solution_secondary difmap
_audit_creation_method SHELXL-97
_cell_angle_alpha 90.00
_cell_angle_beta 104.604(3)
_cell_angle_gamma 90.00
_cell_formula_units_Z 8
_cell_length_a 14.891(2)
_cell_length_b 18.871(3)
_cell_length_c 16.272(3)
_cell_measurement_temperature 243(2)
_cell_volume 4424.8(12)
_computing_cell_refinement 'Bruker SMART'
_computing_data_collection 'Bruker SMART'
_computing_data_reduction 'Bruker SHELXTL'
_computing_molecular_graphics 'Bruker SHELXTL'
_computing_publication_material 'Bruker SHELXTL'
_computing_structure_refinement 'SHELXL-97 (Sheldrick, 1997)'
_computing_structure_solution 'SHELXS-97 (Sheldrick, 1990)'
_diffrn_ambient_temperature 243(2)
_diffrn_measured_fraction_theta_full 0.918
_diffrn_measured_fraction_theta_max 0.918
_diffrn_measurement_device_type 'CCD area detector'
_diffrn_measurement_method 'phi and omega scans'
_diffrn_radiation_monochromator graphite
_diffrn_radiation_source 'fine-focus sealed tube'
_diffrn_radiation_type MoK\a
_diffrn_radiation_wavelength 0.71073
_diffrn_reflns_av_R_equivalents 0.0535
_diffrn_reflns_av_sigmaI/netI 0.0462
_diffrn_reflns_limit_h_max 19
_diffrn_reflns_limit_h_min -13
_diffrn_reflns_limit_k_max 14
_diffrn_reflns_limit_k_min -24
_diffrn_reflns_limit_l_max 19
_diffrn_reflns_limit_l_min -21
_diffrn_reflns_number 28747
_diffrn_reflns_theta_full 28.26
_diffrn_reflns_theta_max 28.26
_diffrn_reflns_theta_min 1.41
_exptl_absorpt_coefficient_mu 0.810
_exptl_absorpt_correction_T_max 0.8548
_exptl_absorpt_correction_T_min 0.8548
_exptl_absorpt_correction_type none
_exptl_crystal_density_diffrn 1.361
_exptl_crystal_F_000 1888
_exptl_crystal_size_max 0.20
_exptl_crystal_size_mid 0.20
_exptl_crystal_size_min 0.20
_refine_diff_density_max 0.732
_refine_diff_density_min -0.905
_refine_diff_density_rms 0.088
_refine_ls_extinction_coef 0.00000(6)
_refine_ls_extinction_expression Fc^*^=kFc[1+0.001xFc^2^\l^3^/sin(2\q)]^-1/4^
_refine_ls_extinction_method SHELXL
_refine_ls_goodness_of_fit_ref 1.034
_refine_ls_hydrogen_treatment mixed
_refine_ls_matrix_type full
_refine_ls_number_parameters 434
_refine_ls_number_reflns 10050
_refine_ls_number_restraints 0
_refine_ls_restrained_S_all 1.034
_refine_ls_R_factor_all 0.0664
_refine_ls_R_factor_gt 0.0429
_refine_ls_shift/su_max 0.817
_refine_ls_shift/su_mean 0.002
_refine_ls_structure_factor_coef Fsqd
_refine_ls_weighting_details 'calc w=1/[\s^2^(Fo^2^)+(0.0638P)^2^+1.0130P] where P=(Fo^2^+2Fc^2^)/3'
_refine_ls_weighting_scheme calc
_refine_ls_wR_factor_gt 0.1072
_refine_ls_wR_factor_ref 0.1213
_reflns_number_gt 7390
_reflns_number_total 10050
_reflns_threshold_expression >2sigma(I)
_cod_data_source_file ja028512w-2_s5.cif
_cod_data_source_block gzs10
_cod_database_code 4115324

loop_
_symmetry_equiv_pos_as_xyz
'x, y, z'
'-x, y+1/2, -z+1/2'
'-x, -y, -z'
'x, -y-1/2, z-1/2'

loop_
_atom_site_label
_atom_site_type_symbol
_atom_site_fract_x
_atom_site_fract_y
_atom_site_fract_z
_atom_site_U_iso_or_equiv
_atom_site_adp_type
_atom_site_occupancy
_atom_site_symmetry_multiplicity
_atom_site_calc_flag
_atom_site_refinement_flags
Mo1 Mo 0.049818(18) -0.115995(14) 0.252734(18) 0.03238(9) Uani 1 1 d .
P1 P 0.02741(7) 0.01078(5) 0.25346(7) 0.0455(2) Uani 1 1 d .
P2 P -0.03267(7) -0.13221(5) 0.36052(6) 0.0440(2) Uani 1 1 d .
P3 P -0.08971(6) -0.13561(5) 0.14057(6) 0.0406(2) Uani 1 1 d .
N1 N 0.1115(3) -0.20339(18) 0.0896(3) 0.0669(10) Uani 1 1 d .
C1 C 0.1364(3) -0.1636(3) 0.0332(3) 0.0733(14) Uani 1 1 d .
H1B H 0.1221 -0.1801 -0.0231 0.088 Uiso 1 1 calc R
C2 C 0.1820(3) -0.0990(2) 0.0495(3) 0.0672(12) Uani 1 1 d .
H2A H 0.1975 -0.0731 0.0057 0.081 Uiso 1 1 calc R
C3 C 0.2034(3) -0.0744(2) 0.1300(3) 0.0630(12) Uani 1 1 d .
H3A H 0.2328 -0.0302 0.1424 0.076 Uiso 1 1 calc R
C4 C 0.1821(2) -0.1147(2) 0.1957(3) 0.0528(10) Uani 1 1 d .
C5 C 0.2030(3) -0.0927(3) 0.2829(3) 0.0684(13) Uani 1 1 d .
H5A H 0.2252 -0.0437 0.2980 0.082 Uiso 1 1 calc R
C6 C 0.1895(3) -0.1383(3) 0.3464(3) 0.0790(16) Uani 1 1 d .
H6A H 0.2013 -0.1214 0.4058 0.095 Uiso 1 1 calc R
C7 C 0.1413(3) -0.2013(3) 0.3226(3) 0.0783(16) Uani 1 1 d .
H7A H 0.1202 -0.2285 0.3663 0.094 Uiso 1 1 calc R
C8 C 0.1127(3) -0.2240(2) 0.2367(3) 0.0671(13) Uani 1 1 d .
H8A H 0.0726 -0.2662 0.2210 0.081 Uiso 1 1 calc R
C9 C 0.1343(3) -0.1805(2) 0.1729(3) 0.0531(10) Uani 1 1 d .
C11 C -0.2078(3) -0.1145(3) 0.1485(3) 0.0656(12) Uani 1 1 d .
H11A H -0.2120 -0.0643 0.1597 0.098 Uiso 1 1 calc R
H11B H -0.2216 -0.1416 0.1945 0.098 Uiso 1 1 calc R
H11C H -0.2520 -0.1265 0.0956 0.098 Uiso 1 1 calc R
C12 C -0.0902(3) -0.0896(3) 0.0413(3) 0.0658(12) Uani 1 1 d .
H12A H -0.1437 -0.1046 -0.0027 0.099 Uiso 1 1 calc R
H12B H -0.0339 -0.1011 0.0244 0.099 Uiso 1 1 calc R
H12C H -0.0931 -0.0389 0.0497 0.099 Uiso 1 1 calc R
C13 C -0.1107(3) -0.2273(3) 0.1010(3) 0.0798(15) Uani 1 1 d .
H13A H -0.1656 -0.2285 0.0538 0.120 Uiso 1 1 calc R
H13B H -0.1199 -0.2577 0.1462 0.120 Uiso 1 1 calc R
H13C H -0.0575 -0.2439 0.0820 0.120 Uiso 1 1 calc R
C21 C -0.0901(4) -0.2186(2) 0.3592(3) 0.0750(14) Uani 1 1 d .
H21A H -0.1176 -0.2217 0.4072 0.112 Uiso 1 1 calc R
H21B H -0.0447 -0.2561 0.3630 0.112 Uiso 1 1 calc R
H21C H -0.1382 -0.2235 0.3068 0.112 Uiso 1 1 calc R
C22 C 0.0375(3) -0.1322(2) 0.4716(3) 0.0691(13) Uani 1 1 d .
H22A H 0.0666 -0.0862 0.4852 0.104 Uiso 1 1 calc R
H22B H 0.0850 -0.1685 0.4788 0.104 Uiso 1 1 calc R
H22C H -0.0022 -0.1419 0.5093 0.104 Uiso 1 1 calc R
C23 C -0.1270(3) -0.0751(3) 0.3771(3) 0.0700(13) Uani 1 1 d .
H23A H -0.1763 -0.0730 0.3252 0.105 Uiso 1 1 calc R
H23B H -0.1032 -0.0278 0.3924 0.105 Uiso 1 1 calc R
H23C H -0.1512 -0.0945 0.4225 0.105 Uiso 1 1 calc R
C31 C 0.0767(4) 0.0530(2) 0.3566(3) 0.0852(16) Uani 1 1 d .
H31A H 0.0690 0.1039 0.3510 0.128 Uiso 1 1 calc R
H31B H 0.1422 0.0417 0.3755 0.128 Uiso 1 1 calc R
H31C H 0.0449 0.0356 0.3978 0.128 Uiso 1 1 calc R
C32 C 0.0832(4) 0.0643(2) 0.1865(3) 0.0776(14) Uani 1 1 d .
H32A H 0.0593 0.0507 0.1276 0.116 Uiso 1 1 calc R
H32B H 0.1498 0.0565 0.2033 0.116 Uiso 1 1 calc R
H32C H 0.0703 0.1140 0.1932 0.116 Uiso 1 1 calc R
C33 C -0.0864(3) 0.0550(2) 0.2251(4) 0.0782(15) Uani 1 1 d .
H33A H -0.1275 0.0325 0.2549 0.117 Uiso 1 1 calc R
H33B H -0.1128 0.0513 0.1643 0.117 Uiso 1 1 calc R
H33C H -0.0789 0.1046 0.2411 0.117 Uiso 1 1 calc R
Mo2 Mo 0.523151(18) -0.131534(15) 0.788886(18) 0.03359(9) Uani 1 1 d .
P4 P 0.38816(6) -0.11794(5) 0.66877(6) 0.0451(2) Uani 1 1 d .
P5 P 0.51450(8) -0.26012(5) 0.78324(7) 0.0567(3) Uani 1 1 d .
P6 P 0.42730(7) -0.13003(5) 0.88758(6) 0.0422(2) Uani 1 1 d .
N2 N 0.5836(4) -0.0236(4) 0.6406(4) 0.134(3) Uani 1 1 d .
C41 C 0.6184(6) -0.0577(7) 0.5841(5) 0.166(6) Uani 1 1 d .
H41A H 0.6053 -0.0390 0.5289 0.199 Uiso 1 1 calc R
C42 C 0.6713(5) -0.1173(7) 0.5993(5) 0.163(6) Uani 1 1 d .
H42A H 0.6942 -0.1373 0.5557 0.195 Uiso 1 1 calc R
C43 C 0.6913(3) -0.1483(4) 0.6778(4) 0.112(3) Uani 1 1 d .
H43A H 0.7251 -0.1908 0.6882 0.134 Uiso 1 1 calc R
C44 C 0.6598(3) -0.1147(3) 0.7429(3) 0.0768(16) Uani 1 1 d .
C45 C 0.6781(3) -0.1418(3) 0.8280(3) 0.0743(14) Uani 1 1 d .
H45A H 0.7069 -0.1891 0.8413 0.089 Uiso 1 1 calc R
C46 C 0.6523(3) -0.1027(3) 0.8918(3) 0.0681(13) Uani 1 1 d .
H46A H 0.6616 -0.1233 0.9493 0.082 Uiso 1 1 calc R
C47 C 0.5961(3) -0.0420(3) 0.8697(3) 0.0686(13) Uani 1 1 d .
H47A H 0.5673 -0.0207 0.9124 0.082 Uiso 1 1 calc R
C48 C 0.5714(4) -0.0166(2) 0.7866(3) 0.0743(14) Uani 1 1 d .
H48A H 0.5252 0.0219 0.7709 0.089 Uiso 1 1 calc R
C49 C 0.6038(4) -0.0522(3) 0.7228(3) 0.0818(17) Uani 1 1 d .
C51 C 0.2710(3) -0.1503(3) 0.6650(3) 0.0740(14) Uani 1 1 d .
H51A H 0.2316 -0.1442 0.6081 0.111 Uiso 1 1 calc R
H51B H 0.2455 -0.1236 0.7049 0.111 Uiso 1 1 calc R
H51C H 0.2738 -0.2001 0.6801 0.111 Uiso 1 1 calc R
C52 C 0.3576(4) -0.0261(3) 0.6353(4) 0.0900(17) Uani 1 1 d .
H52A H 0.3060 -0.0261 0.5851 0.135 Uiso 1 1 calc R
H52B H 0.4106 -0.0030 0.6225 0.135 Uiso 1 1 calc R
H52C H 0.3400 -0.0008 0.6808 0.135 Uiso 1 1 calc R
C53 C 0.4041(3) -0.1572(3) 0.5701(3) 0.0828(16) Uani 1 1 d .
H53A H 0.4073 -0.2084 0.5757 0.124 Uiso 1 1 calc R
H53B H 0.4612 -0.1396 0.5593 0.124 Uiso 1 1 calc R
H53C H 0.3522 -0.1444 0.5232 0.124 Uiso 1 1 calc R
C61 C 0.5895(4) -0.3056(3) 0.7259(4) 0.0958(19) Uani 1 1 d .
H61A H 0.5750 -0.3558 0.7221 0.144 Uiso 1 1 calc R
H61B H 0.6540 -0.2991 0.7562 0.144 Uiso 1 1 calc R
H61C H 0.5792 -0.2859 0.6692 0.144 Uiso 1 1 calc R
C62 C 0.5570(5) -0.3040(3) 0.8871(4) 0.123(3) Uani 1 1 d .
H62A H 0.5144 -0.2948 0.9221 0.185 Uiso 1 1 calc R
H62B H 0.6179 -0.2856 0.9150 0.185 Uiso 1 1 calc R
H62C H 0.5612 -0.3547 0.8787 0.185 Uiso 1 1 calc R
C63 C 0.4077(4) -0.3107(2) 0.7385(4) 0.0959(19) Uani 1 1 d .
H63A H 0.3879 -0.3027 0.6777 0.144 Uiso 1 1 calc R
H63B H 0.3594 -0.2953 0.7647 0.144 Uiso 1 1 calc R
H63C H 0.4197 -0.3608 0.7494 0.144 Uiso 1 1 calc R
C71 C 0.3356(3) -0.1939(2) 0.8916(3) 0.0712(13) Uani 1 1 d .
H71A H 0.3628 -0.2405 0.9055 0.107 Uiso 1 1 calc R
H71B H 0.2909 -0.1956 0.8367 0.107 Uiso 1 1 calc R
H71C H 0.3046 -0.1794 0.9346 0.107 Uiso 1 1 calc R
C72 C 0.3598(3) -0.0476(2) 0.8841(3) 0.0714(13) Uani 1 1 d .
H72A H 0.3139 -0.0444 0.8300 0.107 Uiso 1 1 calc R
H72B H 0.4012 -0.0071 0.8905 0.107 Uiso 1 1 calc R
H72C H 0.3288 -0.0478 0.9298 0.107 Uiso 1 1 calc R
C73 C 0.4871(4) -0.1316(3) 1.0003(3) 0.0741(14) Uani 1 1 d .
H73A H 0.4426 -0.1236 1.0338 0.111 Uiso 1 1 calc R
H73B H 0.5339 -0.0946 1.0123 0.111 Uiso 1 1 calc R
H73C H 0.5165 -0.1773 1.0147 0.111 Uiso 1 1 calc R

loop_
_atom_site_aniso_label
_atom_site_aniso_U_11
_atom_site_aniso_U_22
_atom_site_aniso_U_33
_atom_site_aniso_U_23
_atom_site_aniso_U_13
_atom_site_aniso_U_12
Mo1 0.02856(15) 0.03203(15) 0.03585(16) 0.00182(11) 0.00680(11) 0.00594(10)
P1 0.0558(6) 0.0296(4) 0.0555(6) -0.0057(4) 0.0221(5) -0.0037(4)
P2 0.0524(6) 0.0440(5) 0.0381(5) 0.0031(4) 0.0160(4) 0.0002(4)
P3 0.0344(5) 0.0481(5) 0.0387(5) -0.0022(4) 0.0077(4) -0.0050(4)
N1 0.076(3) 0.053(2) 0.083(3) -0.0207(19) 0.041(2) 0.0016(18)
C1 0.078(3) 0.085(3) 0.068(3) -0.024(3) 0.040(3) 0.011(3)
C2 0.070(3) 0.071(3) 0.077(3) 0.002(3) 0.047(3) 0.002(2)
C3 0.047(2) 0.066(3) 0.086(3) -0.007(2) 0.034(2) -0.0071(19)
C4 0.0309(18) 0.064(2) 0.066(3) -0.007(2) 0.0182(18) 0.0075(16)
C5 0.035(2) 0.098(4) 0.069(3) -0.013(3) 0.007(2) 0.000(2)
C6 0.039(2) 0.128(5) 0.060(3) 0.009(3) -0.005(2) 0.028(3)
C7 0.070(3) 0.098(4) 0.072(3) 0.040(3) 0.027(3) 0.054(3)
C8 0.077(3) 0.041(2) 0.094(4) 0.015(2) 0.042(3) 0.028(2)
C9 0.048(2) 0.048(2) 0.068(3) 0.0022(19) 0.0238(19) 0.0196(17)
C11 0.032(2) 0.104(4) 0.057(3) 0.002(2) 0.0042(17) -0.001(2)
C12 0.055(3) 0.098(3) 0.043(2) 0.014(2) 0.0094(19) -0.001(2)
C13 0.087(4) 0.070(3) 0.088(4) -0.042(3) 0.033(3) -0.033(3)
C21 0.103(4) 0.064(3) 0.065(3) 0.008(2) 0.033(3) -0.029(3)
C22 0.092(4) 0.074(3) 0.039(2) 0.004(2) 0.012(2) 0.006(2)
C23 0.074(3) 0.084(3) 0.063(3) 0.004(2) 0.038(2) 0.013(3)
C31 0.121(4) 0.064(3) 0.077(3) -0.038(3) 0.037(3) -0.034(3)
C32 0.103(4) 0.047(2) 0.096(4) 0.003(2) 0.050(3) -0.016(2)
C33 0.085(3) 0.046(2) 0.113(4) 0.010(3) 0.042(3) 0.029(2)
Mo2 0.02598(15) 0.03806(16) 0.03516(16) -0.00342(11) 0.00480(11) -0.00638(10)
P4 0.0345(5) 0.0558(6) 0.0410(5) 0.0012(4) 0.0021(4) 0.0013(4)
P5 0.0627(7) 0.0389(5) 0.0681(7) -0.0022(5) 0.0160(5) 0.0134(5)
P6 0.0402(5) 0.0462(5) 0.0423(5) -0.0050(4) 0.0143(4) -0.0053(4)
N2 0.132(5) 0.174(6) 0.090(4) 0.042(4) 0.020(3) -0.091(4)
C41 0.128(8) 0.308(16) 0.064(4) 0.023(7) 0.029(5) -0.130(8)
C42 0.086(6) 0.343(18) 0.077(6) -0.062(8) 0.053(5) -0.087(7)
C43 0.046(3) 0.215(8) 0.084(4) -0.052(5) 0.035(3) -0.033(4)
C44 0.033(2) 0.147(5) 0.051(3) -0.017(3) 0.0131(19) -0.035(3)
C45 0.027(2) 0.122(4) 0.071(3) -0.012(3) 0.0057(19) -0.006(2)
C46 0.035(2) 0.123(4) 0.042(2) -0.017(2) 0.0014(17) -0.022(2)
C47 0.057(3) 0.076(3) 0.074(3) -0.028(3) 0.018(2) -0.039(2)
C48 0.084(3) 0.050(2) 0.088(4) -0.002(2) 0.021(3) -0.035(2)
C49 0.066(3) 0.111(4) 0.067(3) 0.009(3) 0.014(3) -0.057(3)
C51 0.034(2) 0.105(4) 0.074(3) -0.004(3) -0.002(2) -0.008(2)
C52 0.096(4) 0.079(3) 0.090(4) 0.036(3) 0.013(3) 0.027(3)
C53 0.068(3) 0.129(5) 0.045(2) -0.020(3) 0.002(2) 0.000(3)
C61 0.082(4) 0.092(4) 0.117(5) -0.036(3) 0.031(3) 0.032(3)
C62 0.200(7) 0.068(3) 0.099(5) 0.035(3) 0.034(5) 0.058(4)
C63 0.096(4) 0.041(2) 0.157(6) -0.025(3) 0.044(4) -0.017(2)
C71 0.072(3) 0.078(3) 0.075(3) -0.008(2) 0.040(3) -0.027(2)
C72 0.063(3) 0.074(3) 0.082(3) -0.018(3) 0.027(2) 0.014(2)
C73 0.087(3) 0.096(4) 0.042(2) -0.005(2) 0.021(2) -0.004(3)

loop_
_atom_type_symbol
_atom_type_description
_atom_type_scat_dispersion_real
_atom_type_scat_dispersion_imag
_atom_type_scat_source
C C 0.0033 0.0016 'International Tables Vol C Tables 4.2.6.8 and 6.1.1.4'
H H 0.0000 0.0000 'International Tables Vol C Tables 4.2.6.8 and 6.1.1.4'
P P 0.1023 0.0942 'International Tables Vol C Tables 4.2.6.8 and 6.1.1.4'
Mo Mo -1.6832 0.6857 'International Tables Vol C Tables 4.2.6.8 and 6.1.1.4'
N N 0.0061 0.0033 'International Tables Vol C Tables 4.2.6.8 and 6.1.1.4'

loop_
_geom_angle_atom_site_label_1
_geom_angle_atom_site_label_2
_geom_angle_atom_site_label_3
_geom_angle
C7 Mo1 C5 64.8(2)
C7 Mo1 C8 36.70(18)
C5 Mo1 C8 77.14(19)
C7 Mo1 C6 35.88(19)
C5 Mo1 C6 35.90(18)
C8 Mo1 C6 65.3(2)
C7 Mo1 C9 64.29(16)
C5 Mo1 C9 64.53(16)
C8 Mo1 C9 35.59(14)
C6 Mo1 C9 75.57(17)
C7 Mo1 C4 75.32(17)
C5 Mo1 C4 35.94(15)
C8 Mo1 C4 63.98(15)
C6 Mo1 C4 63.81(17)
C9 Mo1 C4 35.20(13)
C7 Mo1 P2 83.95(13)
C5 Mo1 P2 122.85(13)
C8 Mo1 P2 105.65(12)
C6 Mo1 P2 92.08(14)
C9 Mo1 P2 141.05(10)
C4 Mo1 P2 155.82(11)
C7 Mo1 P1 141.32(17)
C5 Mo1 P1 86.49(14)
C8 Mo1 P1 160.86(12)
C6 Mo1 P1 106.42(17)
C9 Mo1 P1 127.34(10)
C4 Mo1 P1 96.92(10)
P2 Mo1 P1 91.48(3)
C7 Mo1 P3 124.91(17)
C5 Mo1 P3 145.35(13)
C8 Mo1 P3 94.36(14)
C6 Mo1 P3 159.56(16)
C9 Mo1 P3 88.93(11)
C4 Mo1 P3 110.17(11)
P2 Mo1 P3 91.79(4)
P1 Mo1 P3 93.54(3)
C32 P1 C31 99.7(2)
C32 P1 C33 97.4(2)
C31 P1 C33 99.4(2)
C32 P1 Mo1 117.33(16)
C31 P1 Mo1 114.22(17)
C33 P1 Mo1 124.58(16)
C21 P2 C23 98.7(2)
C21 P2 C22 99.1(2)
C23 P2 C22 96.9(2)
C21 P2 Mo1 115.25(16)
C23 P2 Mo1 125.56(15)
C22 P2 Mo1 116.59(17)
C12 P3 C11 99.7(2)
C12 P3 C13 100.0(2)
C11 P3 C13 98.5(2)
C12 P3 Mo1 113.80(14)
C11 P3 Mo1 124.57(15)
C13 P3 Mo1 116.33(18)
C1 N1 C9 117.8(4)
N1 C1 C2 125.5(4)
C3 C2 C1 118.2(4)
C2 C3 C4 120.4(4)
C3 C4 C9 117.5(4)
C3 C4 C5 123.9(4)
C9 C4 C5 118.6(4)
C3 C4 Mo1 131.9(3)
C9 C4 Mo1 71.7(2)
C5 C4 Mo1 67.2(2)
C6 C5 C4 121.1(5)
C6 C5 Mo1 73.4(3)
C4 C5 Mo1 76.8(2)
C7 C6 C5 118.7(5)
C7 C6 Mo1 69.7(2)
C5 C6 Mo1 70.7(2)
C6 C7 C8 122.5(5)
C6 C7 Mo1 74.4(3)
C8 C7 Mo1 73.9(2)
C7 C8 C9 118.5(5)
C7 C8 Mo1 69.4(2)
C9 C8 Mo1 75.1(2)
N1 C9 C8 119.4(4)
N1 C9 C4 120.6(4)
C8 C9 C4 120.0(4)
N1 C9 Mo1 131.9(3)
C8 C9 Mo1 69.3(2)
C4 C9 Mo1 73.1(2)
C45 Mo2 C47 65.60(19)
C45 Mo2 C46 36.20(17)
C47 Mo2 C46 36.33(17)
C45 Mo2 C48 77.4(2)
C47 Mo2 C48 35.80(17)
C46 Mo2 C48 64.81(19)
C45 Mo2 C49 64.9(2)
C47 Mo2 C49 63.90(18)
C46 Mo2 C49 75.48(18)
C48 Mo2 C49 35.65(19)
C45 Mo2 C44 36.27(18)
C47 Mo2 C44 75.86(17)
C46 Mo2 C44 64.20(15)
C48 Mo2 C44 64.4(2)
C49 Mo2 C44 35.50(19)
C45 Mo2 P6 123.61(13)
C47 Mo2 P6 83.17(12)
C46 Mo2 P6 92.26(11)
C48 Mo2 P6 103.99(14)
C49 Mo2 P6 139.34(17)
C44 Mo2 P6 156.25(11)
C45 Mo2 P5 88.03(15)
C47 Mo2 P5 141.83(14)
C46 Mo2 P5 107.07(15)
C48 Mo2 P5 163.66(14)
C49 Mo2 P5 130.47(17)
C44 Mo2 P5 99.46(16)
P6 Mo2 P5 90.13(4)
C45 Mo2 P4 144.90(13)
C47 Mo2 P4 124.74(14)
C46 Mo2 P4 159.71(15)
C48 Mo2 P4 94.95(14)
C49 Mo2 P4 88.79(13)
C44 Mo2 P4 109.51(12)
P6 Mo2 P4 91.49(4)
P5 Mo2 P4 92.85(4)
C51 P4 C53 99.7(2)
C51 P4 C52 98.1(2)
C53 P4 C52 101.4(3)
C51 P4 Mo2 125.21(16)
C53 P4 Mo2 113.33(16)
C52 P4 Mo2 115.39(18)
C61 P5 C63 97.6(3)
C61 P5 C62 98.2(3)
C63 P5 C62 101.1(3)
C61 P5 Mo2 116.9(2)
C63 P5 Mo2 124.43(17)
C62 P5 Mo2 114.3(2)
C73 P6 C71 97.6(2)
C73 P6 C72 99.7(2)
C71 P6 C72 98.6(2)
C73 P6 Mo2 116.74(17)
C71 P6 Mo2 126.07(15)
C72 P6 Mo2 113.59(16)
C41 N2 C49 116.5(8)
N2 C41 C42 125.7(9)
C41 C42 C43 120.2(9)
C42 C43 C44 118.2(8)
C43 C44 C49 118.8(6)
C43 C44 C45 123.0(6)
C49 C44 C45 118.1(5)
C43 C44 Mo2 130.8(3)
C49 C44 Mo2 71.6(2)
C45 C44 Mo2 67.4(2)
C46 C45 C44 120.3(5)
C46 C45 Mo2 73.2(2)
C44 C45 Mo2 76.3(2)
C45 C46 C47 119.6(4)
C45 C46 Mo2 70.6(2)
C47 C46 Mo2 70.7(2)
C48 C47 C46 121.4(5)
C48 C47 Mo2 73.8(2)
C46 C47 Mo2 73.0(2)
C47 C48 C49 119.5(5)
C47 C48 Mo2 70.4(2)
C49 C48 Mo2 74.3(3)
N2 C49 C48 119.1(7)
N2 C49 C44 120.4(6)
C48 C49 C44 120.5(5)
N2 C49 Mo2 132.2(3)
C48 C49 Mo2 70.0(2)
C44 C49 Mo2 72.9(3)

loop_
_geom_bond_atom_site_label_1
_geom_bond_atom_site_label_2
_geom_bond_distance
Mo1 C7 2.227(4)
Mo1 C5 2.253(4)
Mo1 C8 2.286(4)
Mo1 C6 2.287(4)
Mo1 C9 2.361(4)
Mo1 C4 2.379(4)
Mo1 P2 2.4010(10)
Mo1 P1 2.4161(10)
Mo1 P3 2.4234(10)
P1 C32 1.831(4)
P1 C31 1.835(4)
P1 C33 1.841(4)
P2 C21 1.838(4)
P2 C23 1.844(4)
P2 C22 1.846(4)
P3 C12 1.832(4)
P3 C11 1.839(4)
P3 C13 1.845(4)
N1 C1 1.310(6)
N1 C9 1.380(5)
C1 C2 1.388(6)
C2 C3 1.350(6)
C3 C4 1.412(6)
C4 C9 1.433(6)
C4 C5 1.434(6)
C5 C6 1.400(7)
C6 C7 1.391(7)
C7 C8 1.422(7)
C8 C9 1.422(6)
Mo2 C45 2.242(4)
Mo2 C47 2.246(4)
Mo2 C46 2.274(4)
Mo2 C48 2.288(4)
Mo2 C49 2.344(4)
Mo2 C44 2.360(4)
Mo2 P6 2.4027(10)
Mo2 P5 2.4305(11)
Mo2 P4 2.4383(10)
P4 C51 1.835(4)
P4 C53 1.838(5)
P4 C52 1.839(5)
P5 C61 1.839(5)
P5 C63 1.840(5)
P5 C62 1.844(5)
P6 C73 1.826(4)
P6 C71 1.835(4)
P6 C72 1.846(4)
N2 C41 1.330(12)
N2 C49 1.401(7)
C41 C42 1.360(15)
C42 C43 1.367(11)
C43 C44 1.412(7)
C44 C49 1.434(8)
C44 C45 1.437(7)
C45 C46 1.404(7)
C46 C47 1.409(7)
C47 C48 1.394(7)
C48 C49 1.419(7)
